data_2006317
loop_
_publ_author_name
'Fl\"orke, Ulrich'
'Haupt, Hans-J\"urgen'

_publ_section_title
;
 \m-Bromo-\m-cyclohexylphosphido-bis(tetracarbonylmanganese) and
 \m-Bromo-\m-(pentacarbonylmanganese)phosphido-bis(tetracarbonylmanganese)
;
_journal_issue 7
_journal_name_full 'Acta Crystallographica Section C'
_journal_page_first 876
_journal_page_last 879
_journal_paper_doi 10.1107/S0108270197000735
_journal_volume 53
_journal_year 1997
_chemical_formula_iupac '[Mn2 Br (CO)8 (C12 H12 P)]'
_chemical_formula_sum 'C14 H12 Br Mn2 O8 P'
_chemical_formula_weight 529.0
_chemical_name_systematic
;
 \m-bromo-\m-cyclohexylphosphido-bis(tetracarbonylmanganese)
;
_space_group_IT_number 14
_symmetry_cell_setting monoclinic
_symmetry_space_group_name_Hall '-P 2yn'
_symmetry_space_group_name_H-M 'P 1 21/n 1'
_audit_creation_method SHELXL
_cell_angle_alpha 90.00
_cell_angle_beta 108.21(2)
_cell_angle_gamma 90.00
_cell_formula_units_Z 4
_cell_length_a 9.933(2)
_cell_length_b 17.111(3)
_cell_length_c 12.076(2)
_cell_measurement_reflns_used 30
_cell_measurement_temperature 293(2)
_cell_measurement_theta_max 17
_cell_measurement_theta_min 7.5
_cell_volume 1949.7(7)
_computing_structure_refinement 'SHELXTL (Siemens, 1995)'
_computing_structure_solution 'SHELXTL (Siemens, 1995)'
_diffrn_ambient_temperature 293(2)
_diffrn_measurement_device 'Siemens R3'
_diffrn_measurement_method \w-2\q
_diffrn_radiation_monochromator graphite
_diffrn_radiation_source 'fine-focus sealed tube'
_diffrn_radiation_type MoK\a
_diffrn_radiation_wavelength 0.71073
_diffrn_reflns_av_R_equivalents 0.036
_diffrn_reflns_av_sigmaI/netI 0.0734
_diffrn_reflns_limit_h_max 12
_diffrn_reflns_limit_h_min -12
_diffrn_reflns_limit_k_max 22
_diffrn_reflns_limit_k_min 0
_diffrn_reflns_limit_l_max 15
_diffrn_reflns_limit_l_min 0
_diffrn_reflns_number 4650
_diffrn_reflns_theta_max 27.56
_diffrn_reflns_theta_min 2.38
_diffrn_standards_decay_% insignificant
_diffrn_standards_interval_count 400
_diffrn_standards_number 3
_exptl_absorpt_coefficient_mu 3.463
_exptl_absorpt_correction_T_max 0.500
_exptl_absorpt_correction_T_min 0.461
_exptl_absorpt_correction_type psi-scan
_exptl_absorpt_process_details 'North, Phillips & Mathews (1968)'
_exptl_crystal_colour orange
_exptl_crystal_density_diffrn 1.802
_exptl_crystal_description prism
_exptl_crystal_F_000 1040
_exptl_crystal_size_max 0.41
_exptl_crystal_size_mid 0.22
_exptl_crystal_size_min 0.20
_refine_diff_density_max 0.381
_refine_diff_density_min -0.363
_refine_ls_extinction_coef 0.00026(14)
_refine_ls_extinction_method SHELXL
_refine_ls_goodness_of_fit_all 1.032
_refine_ls_goodness_of_fit_obs 1.069
_refine_ls_hydrogen_treatment 'riding, except coordinates of H1 were refined'
_refine_ls_matrix_type full
_refine_ls_number_parameters 239
_refine_ls_number_reflns 4448
_refine_ls_number_restraints 0
_refine_ls_restrained_S_all 1.034
_refine_ls_restrained_S_obs 1.069
_refine_ls_R_factor_all 0.1277
_refine_ls_R_factor_obs .0448
_refine_ls_shift/esd_max -0.001
_refine_ls_shift/esd_mean 0.000
_refine_ls_structure_factor_coef Fsqd
_refine_ls_weighting_details 'w=1/[\s^2^(Fo^2^)+(0.0294P)^2^+1.4278P] where P=(Fo^2^+2Fc^2^)/3'
_refine_ls_weighting_scheme calc
_refine_ls_wR_factor_all 0.0994
_refine_ls_wR_factor_obs .0723
_reflns_number_observed 2319
_reflns_number_total 4450
_reflns_observed_criterion >2sigma(I)
_cod_data_source_file ka1213.cif
_cod_data_source_block I
_cod_depositor_comments
;
The following automatic conversions were performed:

'_refine_ls_weighting_scheme' value 'calc
w=1/[\s^2^(Fo^2^)+(0.0294P)^2^+1.4278P] where P=(Fo^2^+2Fc^2^)/3' was
changed to 'calc'. New tag '_refine_ls_weighting_details' was
created. The value of the new tag was set to
'w=1/[\s^2^(Fo^2^)+(0.0294P)^2^+1.4278P] where P=(Fo^2^+2Fc^2^)/3'.

Automatic conversion script
Id: cif_fix_values 3143 2015-03-26 13:38:13Z robertas 

The following automatic conversions were performed:

'_exptl_absorpt_correction_type' value '\y scans' was replaced with
the value 'psi-scan' as specified in the replacement file
'src/cod-tools/trunk/data/replacement-values/replacement_values.lst'.

Automatic conversion script
Id: cif_fix_values 5376 2017-05-30 11:51:03Z andrius 
;
_cod_original_cell_volume 1949.7(6)
_cod_original_sg_symbol_H-M 'P 21/n'
_cod_database_code 2006317

loop_
_symmetry_equiv_pos_as_xyz
'x, y, z'
'-x+1/2, y+1/2, -z+1/2'
'-x, -y, -z'
'x-1/2, -y-1/2, z-1/2'

loop_
_atom_site_aniso_label
_atom_site_aniso_U_11
_atom_site_aniso_U_22
_atom_site_aniso_U_33
_atom_site_aniso_U_12
_atom_site_aniso_U_13
_atom_site_aniso_U_23
Br1 .0438(3) .0635(4) .0462(3) .0021(3) .0100(2) .0081(3)
Mn1 .0342(4) .0460(5) .0436(5) -.0017(4) .0152(3) -.0044(4)
Mn2 .0382(4) .0403(5) .0372(4) -.0046(4) .0121(3) .0003(4)
P1 .0332(7) .0378(8) .0361(7) -.0025(6) .0116(5) -.0010(6)
C1 .041(3) .049(4) .067(4) -.008(3) .030(3) -.013(3)
O1 .078(3) .059(3) .097(3) -.008(2) .051(3) .013(3)
C2 .050(4) .070(4) .055(4) .001(3) .021(3) -.006(3)
O2 .044(3) .119(4) .092(3) .012(3) .017(2) -.014(3)
C3 .034(3) .064(4) .055(4) -.005(3) .012(3) -.003(3)
O3 .083(3) .086(4) .082(3) -.011(3) .035(3) -.040(3)
C4 .045(3) .053(4) .048(3) .000(3) .017(3) .002(3)
O4 .094(3) .076(3) .065(3) .000(3) .039(2) -.018(3)
C5 .051(3) .044(3) .044(3) -.005(3) .019(2) .003(3)
O5 .043(2) .074(3) .066(3) -.010(2) .011(2) -.003(2)
C6 .048(3) .054(4) .048(4) -.008(3) .014(3) -.004(3)
O6 .072(3) .064(3) .067(3) -.013(2) .020(2) .019(2)
C7 .044(3) .061(4) .040(3) -.006(3) .012(3) .011(3)
O7 .097(3) .072(3) .060(3) -.006(3) .041(3) -.018(2)
C8 .045(3) .044(4) .047(3) -.001(3) .008(3) .006(3)
O8 .087(3) .058(3) .058(3) .009(2) .021(2) -.011(2)
C11 .036(3) .040(3) .040(3) -.002(2) .014(2) -.002(2)
C12 .041(3) .047(4) .117(6) .001(3) .023(3) .006(4)
C13 .044(4) .064(4) .140(7) .005(3) .032(4) .007(5)
C14 .067(4) .053(4) .081(5) .024(3) .016(4) -.005(4)
C15 .071(4) .043(4) .079(4) .008(3) .034(3) .010(3)
C16 .050(3) .046(3) .063(4) .003(3) .023(3) .006(3)

loop_
_atom_site_label
_atom_site_fract_x
_atom_site_fract_y
_atom_site_fract_z
_atom_site_U_iso_or_equiv
_atom_site_thermal_displace_type
_atom_site_calc_flag
_atom_site_refinement_flags
_atom_site_occupancy
_atom_site_disorder_group
_atom_site_type_symbol
Br1 .17954(5) .74237(4) .05198(5) .0521(2) Uani d . 1 . Br
Mn1 .13960(8) .63432(5) .18371(6) .0406(2) Uani d . 1 . Mn
Mn2 .44641(7) .74415(5) .15160(6) .0385(2) Uani d . 1 . Mn
P1 .39050(12) .63815(8) .25595(11) .0355(3) Uani d . 1 . P
H1 .442(5) .655(3) .397(4) .080 Uiso d . 1 . H
C1 .1145(5) .5564(3) .2752(5) .0490(10) Uani d . 1 . C
O1 .0951(4) .5068(2) .3313(4) .0730(10) Uani d . 1 . O
C2 -.0522(6) .6454(4) .1190(5) .057(2) Uani d . 1 . C
O2 -.1722(4) .6513(3) .0823(4) .0856(2) Uani d . 1 . O
C3 .1547(5) .5649(3) .0704(5) .052(2) Uani d . 1 . C
O3 .1665(4) .5234(3) .0010(4) .0820(10) Uani d . 1 . O
C4 .1444(5) .7044(3) .3015(5) .0480(10) Uani d . 1 . C
O4 .1468(5) .7445(3) .3766(3) .0750(10) Uani d . 1 . O
C5 .6331(5) .7461(3) .2290(4) .0450(10) Uani d . 1 . C
O5 .7515(4) .7495(2) .2783(3) .0620(10) Uani d . 1 . O
C6 .4598(6) .8252(3) .0543(5) .0500(10) Uani d . 1 . C
O6 .4692(4) .8731(2) -.0070(4) .0680(10) Uani d . 1 . O
C7 .4686(5) .6696(3) .0462(5) .0480(10) Uani d . 1 . C
O7 .4827(5) .6233(2) -.0162(4) .0730(10) Uani d . 1 . O
C8 .4151(5) .8119(3) .2615(5) .0470(10) Uani d . 1 . C
O8 .3979(4) .8537(2) .3286(3) .0680(10) Uani d . 1 . O
C11 .4865(5) .5451(3) .2571(4) .0380(10) Uani d . 1 . C
H11 .4719(5) .5306(3) .1757(4) .046 Uiso calc R 1 . H
C12 .6466(5) .5550(3) .3153(6) .069(2) Uani d . 1 . C
H12A .6822(5) .5931(3) .2719(6) .083 Uiso calc R 1 . H
H12B .6637(5) .5751(3) .3936(6) .083 Uiso calc R 1 . H
C13 .7274(6) .4786(4) .3215(6) .082(2) Uani d . 1 . C
H13A .7198(6) .4615(4) .2432(6) .098 Uiso calc R 1 . H
H13B .8269(6) .4871(4) .3633(6) .098 Uiso calc R 1 . H
C14 .6707(6) .4164(4) .3815(5) .069(2) Uani d . 1 . C
H14A .6840(6) .4318(4) .4616(5) .083 Uiso calc R 1 . H
H14B .7223(6) .3681(4) .3826(5) .083 Uiso calc R 1 . H
C15 .5160(6) .4035(3) .3197(5) .062(2) Uani d . 1 . C
H15A .4803(6) .3637(3) .3605(5) .074 Uiso calc R 1 . H
H15B .5039(6) .3846(3) .2414(5) .074 Uiso calc R 1 . H
C16 .4304(5) .4783(3) .3130(5) .0519(14) Uani d . 1 . C
H16A .3324(5) .4684(3) .2683(5) .062 Uiso calc R 1 . H
H16B .4331(5) .4935(3) .3911(5) .062 Uiso calc R 1 . H

loop_
_atom_type_symbol
_atom_type_description
_atom_type_scat_dispersion_real
_atom_type_scat_dispersion_imag
_atom_type_scat_source
C C 0.0033 0.0016 'International Tables Vol C Tables 4.2.6.8 and 6.1.1.4'
H H 0.0000 0.0000 'International Tables Vol C Tables 4.2.6.8 and 6.1.1.4'
O O 0.0106 0.0060 'International Tables Vol C Tables 4.2.6.8 and 6.1.1.4'
P P 0.1023 0.0942 'International Tables Vol C Tables 4.2.6.8 and 6.1.1.4'
Mn Mn 0.3368 0.7283 'International Tables Vol C Tables 4.2.6.8 and 6.1.1.4'
Br Br -0.2901 2.4595 'International Tables Vol C Tables 4.2.6.8 and 6.1.1.4'

loop_
_geom_angle_atom_site_label_1
_geom_angle_atom_site_label_2
_geom_angle_atom_site_label_3
_geom_angle
_geom_angle_publ_flag
Mn2 Br1 Mn1 93.21(4) y
C1 Mn1 C2 90.8(2) n
C1 Mn1 C4 89.1(2) n
C2 Mn1 C4 92.0(2) n
C1 Mn1 C3 92.1(2) n
C2 Mn1 C3 93.7(2) n
C4 Mn1 C3 174.2(2) n
C1 Mn1 P1 97.2(2) n
C2 Mn1 P1 171.7(2) n
C4 Mn1 P1 85.8(2) n
C3 Mn1 P1 88.3(2) n
C1 Mn1 Br1 178.4(2) n
C2 Mn1 Br1 90.2(2) n
C4 Mn1 Br1 92.2(2) n
C3 Mn1 Br1 86.6(2) n
P1 Mn1 Br1 81.89(5) y
C5 Mn2 C6 92.8(2) n
C5 Mn2 C8 89.6(2) n
C6 Mn2 C8 92.7(2) n
C5 Mn2 C7 92.6(2) n
C6 Mn2 C7 91.8(2) n
C8 Mn2 C7 174.9(2) n
C5 Mn2 P1 96.5(2) n
C6 Mn2 P1 170.6(2) n
C8 Mn2 P1 88.8(2) n
C7 Mn2 P1 86.4(2) n
C5 Mn2 Br1 177.0(2) n
C6 Mn2 Br1 88.8(2) n
C8 Mn2 Br1 87.9(2) n
C7 Mn2 Br1 89.8(2) n
P1 Mn2 Br1 81.94(4) y
C11 P1 Mn1 117.3(2) n
C11 P1 Mn2 117.1(2) n
Mn1 P1 Mn2 102.68(6) y
O1 C1 Mn1 178.2(5) n
O2 C2 Mn1 177.6(5) n
O3 C3 Mn1 178.4(5) n
O4 C4 Mn1 176.9(5) n
O5 C5 Mn2 178.2(5) n
O6 C6 Mn2 178.0(5) n
O7 C7 Mn2 178.7(5) n
O8 C8 Mn2 178.9(5) n
C16 C11 C12 110.5(4) n
C16 C11 P1 113.0(3) n
C12 C11 P1 111.5(3) n
C13 C12 C11 112.5(5) n
C14 C13 C12 111.2(5) n
C13 C14 C15 110.3(5) n
C14 C15 C16 111.7(5) n
C11 C16 C15 112.3(4) n

loop_
_geom_bond_atom_site_label_1
_geom_bond_atom_site_label_2
_geom_bond_site_symmetry_2
_geom_bond_distance
_geom_bond_publ_flag
Br1 Mn2 . 2.5459(12) y
Br1 Mn1 . 2.5495(10) y
Mn1 C1 . 1.798(6) y
Mn1 C2 . 1.829(6) y
Mn1 C4 . 1.850(6) y
Mn1 C3 . 1.853(6) y
Mn1 P1 . 2.370(2) y
Mn2 C5 . 1.798(5) y
Mn2 C6 . 1.849(6) y
Mn2 C8 . 1.861(6) y
Mn2 C7 . 1.863(6) y
Mn2 P1 . 2.371(2) y
P1 C11 . 1.853(5) n
C1 O1 . 1.139(6) n
C2 O2 . 1.139(6) n
C3 O3 . 1.131(6) n
C4 O4 . 1.133(6) n
C5 O5 . 1.141(5) n
C6 O6 . 1.127(6) n
C7 O7 . 1.131(6) n
C8 O8 . 1.132(6) n
C11 C16 . 1.520(6) n
C11 C12 . 1.534(6) n
C12 C13 . 1.525(7) n
C13 C14 . 1.493(8) n
C14 C15 . 1.500(7) n
C15 C16 . 1.526(7) n
